data_7129831
loop_
_publ_author_name
'Yao, Tuanli'
'Zhao, Shuaijing'
'Liu, Tao'
'Wu, Yuting'
'Ma, Yanhui'
'Li, Tao'
'Qin, Xiangyang'

_publ_section_title
;
 Transition-metal-free approaches to 2,3-diarylated indenones from
 2-alkynylbenzaldehydes and phenols with tunable selectivity.
;
_journal_issue 29
_journal_name_full 'Chemical communications (Cambridge, England)'
_journal_page_first 4592
_journal_page_last 4595
_journal_paper_doi 10.1039/d2cc01324j
_journal_volume 58
_journal_year 2022
_chemical_formula_moiety 'C29 H28 Cl N O4'
_chemical_formula_sum 'C29 H28 Cl N O4'
_chemical_formula_weight 489.97
_space_group_crystal_system triclinic
_space_group_IT_number 2
_space_group_name_Hall '-P 1'
_space_group_name_H-M_alt 'P -1'
_atom_sites_solution_hydrogens geom
_atom_sites_solution_primary iterative
_atom_sites_solution_secondary difmap
_audit_creation_date 2021-12-14
_audit_creation_method
;
Olex2 1.2
(compiled 2018.05.29 svn.r3508 for OlexSys, GUI svn.r5506)
;
_audit_update_record
;
2021-12-21 deposited with the CCDC.	2022-03-15 downloaded from the CCDC.
;
_cell_angle_alpha 85.422(2)
_cell_angle_beta 89.974(2)
_cell_angle_gamma 77.443(2)
_cell_formula_units_Z 2
_cell_length_a 10.0582(6)
_cell_length_b 11.3137(7)
_cell_length_c 11.3744(7)
_cell_measurement_reflns_used 9948
_cell_measurement_temperature 273(2)
_cell_measurement_theta_max 27.29
_cell_measurement_theta_min 2.46
_cell_volume 1259.17(13)
_computing_cell_refinement 'SAINT V8.40B (?, 2016)'
_computing_data_reduction 'SAINT V8.40B (?, 2016)'
_computing_molecular_graphics 'Olex2 (Dolomanov et al., 2009)'
_computing_publication_material 'Olex2 (Dolomanov et al., 2009)'
_computing_structure_refinement 'XL (Sheldrick, 2008)'
_computing_structure_solution 'olex2.solve (Bourhis et al., 2015)'
_diffrn_ambient_temperature 273.15
_diffrn_measured_fraction_theta_full 0.999
_diffrn_measured_fraction_theta_max 0.999
_diffrn_measurement_device_type 'Bruker APEX-II CCD'
_diffrn_measurement_method '\f and \w scans'
_diffrn_radiation_monochromator graphite
_diffrn_radiation_type MoK\a
_diffrn_radiation_wavelength 0.71073
_diffrn_reflns_av_R_equivalents 0.0741
_diffrn_reflns_av_unetI/netI 0.0422
_diffrn_reflns_limit_h_max 11
_diffrn_reflns_limit_h_min -11
_diffrn_reflns_limit_k_max 13
_diffrn_reflns_limit_k_min -13
_diffrn_reflns_limit_l_max 13
_diffrn_reflns_limit_l_min -13
_diffrn_reflns_number 42032
_diffrn_reflns_theta_full 25.00
_diffrn_reflns_theta_max 25.00
_diffrn_reflns_theta_min 2.46
_diffrn_source 'fine-focus sealed tube'
_diffrn_standards_number 0
_exptl_absorpt_coefficient_mu 0.187
_exptl_absorpt_correction_T_max 0.7456
_exptl_absorpt_correction_T_min 0.6729
_exptl_absorpt_correction_type none
_exptl_absorpt_process_details
;
SADABS-2016/2 (Bruker,2016/2) was used for absorption correction.
wR2(int) was 0.0798 before and 0.0663 after correction.
The Ratio of minimum to maximum transmission is 0.9025.
The \l/2 correction factor is Not present.
;
_exptl_crystal_colour red
_exptl_crystal_density_diffrn 1.292
_exptl_crystal_density_method 'not measured'
_exptl_crystal_description block
_exptl_crystal_F_000 516
_exptl_crystal_size_max 0.21
_exptl_crystal_size_mid 0.2
_exptl_crystal_size_min 0.18
_refine_diff_density_max 0.270
_refine_diff_density_min -0.254
_refine_diff_density_rms 0.045
_refine_ls_extinction_method none
_refine_ls_goodness_of_fit_ref 1.041
_refine_ls_hydrogen_treatment constr
_refine_ls_matrix_type full
_refine_ls_number_parameters 323
_refine_ls_number_reflns 4436
_refine_ls_number_restraints 2
_refine_ls_restrained_S_all 1.103
_refine_ls_R_factor_all 0.0879
_refine_ls_R_factor_gt 0.0597
_refine_ls_shift/su_max 0.007
_refine_ls_shift/su_mean 0.000
_refine_ls_structure_factor_coef Fsqd
_refine_ls_weighting_details 'calc w=1/[\s^2^(Fo^2^)+(0.0365P)^2^+1.2735P] where P=(Fo^2^+2Fc^2^)/3'
_refine_ls_weighting_scheme calc
_refine_ls_wR_factor_gt 0.1249
_refine_ls_wR_factor_ref 0.1338
_reflns_number_gt 3216
_reflns_number_total 4436
_reflns_threshold_expression >2sigma(I)
_cod_data_source_file d2cc01324j2.cif
_cod_data_source_block sust_3209_0m
_cod_depositor_comments 'Adding full bibliography for 7129831--7129837.cif.'
_cod_database_code 7129831
_olex2_refinement_description
;
1. Fixed Uiso
 At 1.2 times of:
  All C(H) groups
 At 1.5 times of:
  All C(H,H,H) groups, All O(H) groups
2. Restrained distances
 H27b-H4a
 2.2 with sigma of 0.02
 H28b-H4a
 2.45 with sigma of 0.02
3.a Aromatic/amide H refined with riding coordinates:
 C2(H2), C4(H4), C5(H5), C11(H11), C12(H12), C14(H14), C15(H15), C17(H17),
 C21(H21)
3.b Idealised Me refined as rotating group:
 C23(H23a,H23b,H23c), C24(H24a,H24b,H24c), C25(H25a,H25b,H25c), C27(H27a,H27b,
 H27c), C28(H28a,H28b,H28c), C29(H29a,H29b,H29c)
3.c Idealised tetrahedral OH refined as rotating group:
 O4(H4a)
;
_olex2_submission_special_instructions 'No special instructions were received'

loop_
_space_group_symop_id
_space_group_symop_operation_xyz
1 'x, y, z'
2 '-x, -y, -z'

loop_
_atom_site_label
_atom_site_type_symbol
_atom_site_fract_x
_atom_site_fract_y
_atom_site_fract_z
_atom_site_U_iso_or_equiv
_atom_site_adp_type
_atom_site_occupancy
_atom_site_calc_flag
_atom_site_disorder_assembly
_atom_site_disorder_group
_atom_site_refinement_flags_posn
C1 C 0.4003(3) 0.5744(2) 0.1565(3) 0.0358(7) Uani 1 d . . .
C2 C 0.2958(3) 0.6459(3) 0.0888(3) 0.0404(7) Uani 1 d . . .
H2 H 0.2741 0.7299 0.0914 0.048 Uiso 1 calc . . R
C3 C 0.2236(3) 0.5877(3) 0.0162(3) 0.0448(8) Uani 1 d . . .
C4 C 0.2548(3) 0.4638(3) 0.0105(3) 0.0516(9) Uani 1 d . . .
H4 H 0.2049 0.4278 -0.0393 0.062 Uiso 1 calc . . R
C5 C 0.3605(3) 0.3927(3) 0.0793(3) 0.0516(9) Uani 1 d . . .
H5 H 0.3822 0.3088 0.0764 0.062 Uiso 1 calc . . R
C6 C 0.4329(3) 0.4483(3) 0.1518(3) 0.0408(7) Uani 1 d . . .
C7 C 0.5477(3) 0.3997(3) 0.2355(3) 0.0436(8) Uani 1 d . . .
C8 C 0.5809(3) 0.5068(2) 0.2897(3) 0.0367(7) Uani 1 d . . .
C9 C 0.4967(3) 0.6090(2) 0.2402(3) 0.0345(7) Uani 1 d . . .
C10 C 0.6807(3) 0.4933(3) 0.3866(3) 0.0399(7) Uani 1 d . . .
C11 C 0.6616(4) 0.5729(3) 0.4757(3) 0.0514(8) Uani 1 d . . .
H11 H 0.5872 0.6384 0.4711 0.062 Uiso 1 calc . . R
C12 C 0.7506(4) 0.5562(4) 0.5698(3) 0.0600(10) Uani 1 d . . .
H12 H 0.7374 0.6100 0.6286 0.072 Uiso 1 calc . . R
C13 C 0.8594(4) 0.4590(4) 0.5760(3) 0.0596(10) Uani 1 d . . .
C14 C 0.8827(4) 0.3790(3) 0.4904(4) 0.0643(10) Uani 1 d . . .
H14 H 0.9580 0.3142 0.4959 0.077 Uiso 1 calc . . R
C15 C 0.7932(3) 0.3957(3) 0.3959(3) 0.0553(9) Uani 1 d . . .
H15 H 0.8079 0.3414 0.3376 0.066 Uiso 1 calc . . R
C16 C 0.4975(3) 0.7373(2) 0.2513(2) 0.0306(6) Uani 1 d . . .
C17 C 0.3853(3) 0.8159(2) 0.2940(2) 0.0347(7) Uani 1 d . . .
H17 H 0.3113 0.7849 0.3207 0.042 Uiso 1 calc . . R
C18 C 0.3802(3) 0.9383(2) 0.2982(2) 0.0295(6) Uani 1 d . . .
C19 C 0.4909(3) 0.9826(2) 0.2506(2) 0.0295(6) Uani 1 d . . .
C20 C 0.6052(3) 0.9077(2) 0.2049(2) 0.0267(6) Uani 1 d . . .
C21 C 0.6067(3) 0.7843(2) 0.2098(2) 0.0303(6) Uani 1 d . . .
H21 H 0.6835 0.7314 0.1844 0.036 Uiso 1 calc . . R
C22 C 0.2584(3) 1.0231(3) 0.3513(3) 0.0405(7) Uani 1 d . . .
C23 C 0.3073(4) 1.0861(3) 0.4527(3) 0.0613(10) Uani 1 d . . .
H23A H 0.2301 1.1344 0.4887 0.092 Uiso 1 calc . . GR
H23B H 0.3661 1.1372 0.4223 0.092 Uiso 1 calc . . GR
H23C H 0.3563 1.0258 0.5104 0.092 Uiso 1 calc . . GR
C24 C 0.1814(3) 1.1172(3) 0.2567(3) 0.0610(10) Uani 1 d . . .
H24A H 0.1496 1.0762 0.1953 0.092 Uiso 1 calc . . GR
H24B H 0.2413 1.1662 0.2240 0.092 Uiso 1 calc . . GR
H24C H 0.1050 1.1680 0.2915 0.092 Uiso 1 calc . . GR
C25 C 0.1574(4) 0.9511(3) 0.4033(4) 0.0691(11) Uani 1 d . . .
H25A H 0.1236 0.9109 0.3423 0.104 Uiso 1 calc . . GR
H25B H 0.0827 1.0054 0.4368 0.104 Uiso 1 calc . . GR
H25C H 0.2022 0.8916 0.4637 0.104 Uiso 1 calc . . GR
C26 C 0.7241(3) 0.9570(2) 0.1488(2) 0.0323(6) Uani 1 d . . .
C27 C 0.6728(3) 1.0550(3) 0.0478(3) 0.0514(9) Uani 1 d . . .
H27A H 0.7488 1.0820 0.0125 0.077 Uiso 1 calc . . GR
H27B H 0.6115 1.1225 0.0784 0.077 Uiso 1 calc . . DGR
H27C H 0.6260 1.0216 -0.0105 0.077 Uiso 1 calc . . GR
C28 C 0.8017(3) 1.0073(3) 0.2423(3) 0.0504(8) Uani 1 d . . .
H28A H 0.8194 0.9503 0.3106 0.076 Uiso 1 calc . . GR
H28B H 0.7479 1.0831 0.2641 0.076 Uiso 1 calc . . DGR
H28C H 0.8865 1.0200 0.2107 0.076 Uiso 1 calc . . GR
C29 C 0.8276(3) 0.8574(3) 0.0941(3) 0.0542(9) Uani 1 d . . .
H29A H 0.8649 0.7945 0.1542 0.081 Uiso 1 calc . . GR
H29B H 0.8995 0.8914 0.0597 0.081 Uiso 1 calc . . GR
H29C H 0.7833 0.8239 0.0342 0.081 Uiso 1 calc . . GR
Cl1 Cl 0.09012(10) 0.67559(9) -0.06919(9) 0.0684(3) Uani 1 d . . .
N1 N 0.9548(4) 0.4403(5) 0.6773(4) 0.0887(13) Uani 1 d . . .
O1 O 1.0520(5) 0.3530(4) 0.6792(4) 0.1405(17) Uani 1 d . . .
O2 O 0.9363(4) 0.5141(5) 0.7503(3) 0.1219(15) Uani 1 d . . .
O3 O 0.6040(2) 0.29417(19) 0.2567(3) 0.0696(8) Uani 1 d . . .
O4 O 0.4760(2) 1.10577(16) 0.2479(2) 0.0490(6) Uani 1 d . . .
H4A H 0.5438 1.1215 0.2773 0.074 Uiso 1 calc . . DGR

loop_
_atom_site_aniso_label
_atom_site_aniso_U_11
_atom_site_aniso_U_22
_atom_site_aniso_U_33
_atom_site_aniso_U_23
_atom_site_aniso_U_13
_atom_site_aniso_U_12
C1 0.0421(17) 0.0307(16) 0.0383(16) -0.0046(13) 0.0069(13) -0.0152(13)
C2 0.0492(19) 0.0330(16) 0.0409(17) -0.0039(13) 0.0037(14) -0.0128(14)
C3 0.0437(18) 0.050(2) 0.0430(18) -0.0086(15) 0.0049(14) -0.0137(15)
C4 0.048(2) 0.053(2) 0.060(2) -0.0236(17) 0.0013(17) -0.0171(16)
C5 0.054(2) 0.0352(18) 0.071(2) -0.0199(17) 0.0032(18) -0.0146(16)
C6 0.0454(18) 0.0297(16) 0.0518(19) -0.0095(14) 0.0061(15) -0.0160(14)
C7 0.0416(18) 0.0270(17) 0.065(2) -0.0073(15) 0.0045(16) -0.0120(14)
C8 0.0378(16) 0.0276(15) 0.0468(18) -0.0046(13) 0.0038(13) -0.0114(13)
C9 0.0387(16) 0.0271(15) 0.0407(17) -0.0062(13) 0.0058(13) -0.0124(13)
C10 0.0426(18) 0.0293(16) 0.0498(19) 0.0016(14) 0.0021(14) -0.0143(13)
C11 0.058(2) 0.047(2) 0.051(2) -0.0044(16) 0.0001(17) -0.0142(16)
C12 0.066(2) 0.073(3) 0.048(2) -0.0078(18) 0.0007(18) -0.029(2)
C13 0.058(2) 0.074(3) 0.051(2) 0.021(2) -0.0105(18) -0.034(2)
C14 0.055(2) 0.047(2) 0.087(3) 0.011(2) -0.017(2) -0.0101(17)
C15 0.057(2) 0.0395(19) 0.069(2) -0.0060(17) -0.0061(18) -0.0093(16)
C16 0.0337(15) 0.0248(14) 0.0342(15) -0.0021(12) 0.0011(12) -0.0083(12)
C17 0.0330(16) 0.0342(16) 0.0412(17) -0.0048(13) 0.0040(13) -0.0164(13)
C18 0.0281(14) 0.0301(15) 0.0307(15) -0.0040(12) 0.0013(11) -0.0065(11)
C19 0.0322(15) 0.0218(14) 0.0345(15) -0.0022(11) -0.0015(12) -0.0058(11)
C20 0.0277(14) 0.0253(14) 0.0279(14) -0.0020(11) -0.0004(11) -0.0077(11)
C21 0.0303(15) 0.0256(14) 0.0340(15) -0.0050(12) 0.0022(12) -0.0029(11)
C22 0.0340(16) 0.0414(17) 0.0446(18) -0.0068(14) 0.0071(13) -0.0037(13)
C23 0.063(2) 0.065(2) 0.054(2) -0.0253(18) 0.0117(18) -0.0022(19)
C24 0.041(2) 0.065(2) 0.066(2) -0.0012(19) 0.0023(17) 0.0100(17)
C25 0.048(2) 0.069(3) 0.091(3) -0.013(2) 0.035(2) -0.0106(18)
C26 0.0309(15) 0.0312(15) 0.0352(16) 0.0008(12) 0.0037(12) -0.0092(12)
C27 0.053(2) 0.053(2) 0.047(2) 0.0141(16) 0.0049(16) -0.0169(16)
C28 0.0388(18) 0.061(2) 0.057(2) -0.0024(17) -0.0034(15) -0.0225(16)
C29 0.0463(19) 0.048(2) 0.066(2) -0.0029(17) 0.0251(17) -0.0069(16)
Cl1 0.0601(6) 0.0755(7) 0.0664(6) -0.0146(5) -0.0171(5) -0.0046(5)
N1 0.084(3) 0.121(4) 0.067(3) 0.033(3) -0.025(2) -0.049(3)
O1 0.134(3) 0.135(3) 0.139(4) 0.047(3) -0.077(3) -0.020(3)
O2 0.107(3) 0.210(5) 0.062(2) -0.014(3) -0.017(2) -0.062(3)
O3 0.0652(16) 0.0244(13) 0.120(2) -0.0099(13) -0.0212(15) -0.0097(11)
O4 0.0448(13) 0.0223(11) 0.0819(17) -0.0121(10) 0.0134(11) -0.0084(9)

loop_
_atom_type_symbol
_atom_type_description
_atom_type_scat_dispersion_real
_atom_type_scat_dispersion_imag
_atom_type_scat_source
C C 0.0033 0.0016 'International Tables Vol C Tables 4.2.6.8 and 6.1.1.4'
H H 0.0000 0.0000 'International Tables Vol C Tables 4.2.6.8 and 6.1.1.4'
Cl Cl 0.1484 0.1585 'International Tables Vol C Tables 4.2.6.8 and 6.1.1.4'
N N 0.0061 0.0033 'International Tables Vol C Tables 4.2.6.8 and 6.1.1.4'
O O 0.0106 0.0060 'International Tables Vol C Tables 4.2.6.8 and 6.1.1.4'

loop_
_geom_angle_atom_site_label_1
_geom_angle_atom_site_label_2
_geom_angle_atom_site_label_3
_geom_angle
_geom_angle_site_symmetry_1
_geom_angle_site_symmetry_3
_geom_angle_publ_flag
C2 C1 C6 121.1(3) . . ?
C2 C1 C9 130.0(3) . . ?
C6 C1 C9 108.9(3) . . ?
C1 C2 C3 117.3(3) . . ?
C2 C3 Cl1 118.3(2) . . ?
C4 C3 C2 122.2(3) . . ?
C4 C3 Cl1 119.5(2) . . ?
C3 C4 C5 119.9(3) . . ?
C6 C5 C4 118.9(3) . . ?
C1 C6 C7 107.1(2) . . ?
C5 C6 C1 120.7(3) . . ?
C5 C6 C7 132.2(3) . . ?
C6 C7 C8 106.7(2) . . ?
O3 C7 C6 126.8(3) . . ?
O3 C7 C8 126.5(3) . . ?
C9 C8 C7 108.1(3) . . ?
C9 C8 C10 129.2(3) . . ?
C10 C8 C7 122.5(3) . . ?
C8 C9 C1 109.1(2) . . ?
C8 C9 C16 130.0(3) . . ?
C16 C9 C1 120.7(2) . . ?
C11 C10 C8 121.1(3) . . ?
C11 C10 C15 118.1(3) . . ?
C15 C10 C8 120.7(3) . . ?
C12 C11 C10 121.1(3) . . ?
C13 C12 C11 118.9(4) . . ?
C12 C13 N1 119.2(4) . . ?
C14 C13 C12 122.0(3) . . ?
C14 C13 N1 118.8(4) . . ?
C13 C14 C15 119.0(3) . . ?
C14 C15 C10 120.8(3) . . ?
C17 C16 C9 121.0(2) . . ?
C21 C16 C9 120.0(2) . . ?
C21 C16 C17 118.7(2) . . ?
C18 C17 C16 122.1(2) . . ?
C17 C18 C19 117.0(2) . . ?
C17 C18 C22 121.6(2) . . ?
C19 C18 C22 121.4(2) . . ?
C20 C19 C18 123.0(2) . . ?
O4 C19 C18 114.8(2) . . ?
O4 C19 C20 122.1(2) . . ?
C19 C20 C26 122.9(2) . . ?
C21 C20 C19 116.7(2) . . ?
C21 C20 C26 120.4(2) . . ?
C16 C21 C20 122.3(2) . . ?
C23 C22 C18 110.1(2) . . ?
C24 C22 C18 111.0(2) . . ?
C24 C22 C23 110.7(3) . . ?
C25 C22 C18 110.7(2) . . ?
C25 C22 C23 107.0(3) . . ?
C25 C22 C24 107.3(3) . . ?
C27 C26 C20 111.1(2) . . ?
C28 C26 C20 110.6(2) . . ?
C28 C26 C27 110.5(2) . . ?
C29 C26 C20 111.8(2) . . ?
C29 C26 C27 106.0(2) . . ?
C29 C26 C28 106.7(2) . . ?
O1 N1 C13 117.4(5) . . ?
O2 N1 C13 118.4(5) . . ?
O2 N1 O1 124.1(4) . . ?

loop_
_geom_bond_atom_site_label_1
_geom_bond_atom_site_label_2
_geom_bond_distance
_geom_bond_site_symmetry_2
_geom_bond_publ_flag
C1 C2 1.372(4) . ?
C1 C6 1.397(4) . ?
C1 C9 1.492(4) . ?
C2 C3 1.393(4) . ?
C3 C4 1.375(4) . ?
C3 Cl1 1.732(3) . ?
C4 C5 1.385(5) . ?
C5 C6 1.374(4) . ?
C6 C7 1.477(4) . ?
C7 C8 1.502(4) . ?
C7 O3 1.211(3) . ?
C8 C9 1.358(4) . ?
C8 C10 1.467(4) . ?
C9 C16 1.469(4) . ?
C10 C11 1.394(4) . ?
C10 C15 1.396(4) . ?
C11 C12 1.371(5) . ?
C12 C13 1.369(5) . ?
C13 C14 1.368(5) . ?
C13 N1 1.472(5) . ?
C14 C15 1.377(5) . ?
C16 C17 1.390(4) . ?
C16 C21 1.387(4) . ?
C17 C18 1.380(4) . ?
C18 C19 1.408(4) . ?
C18 C22 1.538(4) . ?
C19 C20 1.399(4) . ?
C19 O4 1.367(3) . ?
C20 C21 1.390(4) . ?
C20 C26 1.542(4) . ?
C22 C23 1.537(4) . ?
C22 C24 1.533(4) . ?
C22 C25 1.526(4) . ?
C26 C27 1.537(4) . ?
C26 C28 1.535(4) . ?
C26 C29 1.530(4) . ?
N1 O1 1.228(6) . ?
N1 O2 1.211(5) . ?
